data_4036327
loop_
_publ_author_name
'Castillo, Juan-Carlos'
'Quiroga, Jairo'
'Abonia, Rodrigo'
'Rodriguez, Jean'
'Coquerel, Yoann'

_publ_section_title
;
 Pseudo-Multicomponent Reactions of Arynes with N-Aryl Imines.
;
_journal_issue 19
_journal_name_full 'The Journal of organic chemistry'
_journal_page_first 9767
_journal_page_last 9773
_journal_paper_doi 10.1021/acs.joc.5b01564
_journal_volume 80
_journal_year 2015
_chemical_formula_moiety 'C35 H31 N3 O'
_chemical_formula_sum 'C35 H31 N3 O'
_chemical_formula_weight 509.63
_space_group_crystal_system monoclinic
_space_group_IT_number 14
_space_group_name_Hall '-P 2ybc'
_space_group_name_H-M_alt 'P 1 21/c 1'
_atom_sites_solution_hydrogens mixed
_audit_creation_date
;
'Fri May 09 09:57:57 2014'
;
_audit_creation_method
;
CrysAlisPro, Agilent Technologies,
Version 1.171.37.31 (release 14-01-2014 CrysAlis171 .NET)
(compiled Jan 14 2014,18:38:05)
;
_audit_update_record
;
2014-05-09 # Formatted by publCIF

;
_cell_angle_alpha 90.0
_cell_angle_beta 111.963(13)
_cell_angle_gamma 90.0
_cell_formula_units_Z 4
_cell_length_a 10.1193(13)
_cell_length_b 29.068(2)
_cell_length_c 10.5161(10)
_cell_measurement_reflns_used 4340
_cell_measurement_temperature 293(2)
_cell_measurement_theta_max 73.9740
_cell_measurement_theta_min 4.8010
_cell_volume 2868.8(6)
_computing_cell_refinement
;
CrysAlisPro, Agilent Technologies,
Version 1.171.37.31 (release 14-01-2014 CrysAlis171 .NET)
(compiled Jan 14 2014,18:38:05)
;
_computing_data_collection
;
CrysAlisPro, Agilent Technologies,
Version 1.171.37.31 (release 14-01-2014 CrysAlis171 .NET)
(compiled Jan 14 2014,18:38:05)
;
_computing_data_reduction
;
CrysAlisPro, Agilent Technologies,
Version 1.171.37.31 (release 14-01-2014 CrysAlis171 .NET)
(compiled Jan 14 2014,18:38:05)
;
_computing_molecular_graphics 'Olex2 (Dolomanov et al., 2009)'
_computing_publication_material 'Olex2 (Dolomanov et al., 2009)'
_computing_structure_refinement 'ShelXL (Sheldrick, 2008)'
_diffrn_ambient_temperature 293(2)
_diffrn_detector 'CCD plate'
_diffrn_detector_area_resol_mean 5.3048
_diffrn_detector_type AtlasS2
_diffrn_measured_fraction_theta_full 0.978
_diffrn_measured_fraction_theta_max 0.939
_diffrn_measurement_details
;
#__ type_ start__ end____ width___ exp.time_
  1 omega -109.00  -12.00   1.0000    1.0000
omega____ theta____ kappa____ phi______ frames
    -      -40.5000  -77.0000  -30.0000 97

#__ type_ start__ end____ width___ exp.time_
  2 omega  -50.00   25.00   1.0000    1.0000
omega____ theta____ kappa____ phi______ frames
    -      -40.5000   38.0000  -60.0000 75

#__ type_ start__ end____ width___ exp.time_
  3 omega   25.00  104.00   1.0000    7.5000
omega____ theta____ kappa____ phi______ frames
    -      106.7686  -94.0000  -60.0000 79

#__ type_ start__ end____ width___ exp.time_
  4 omega   66.00  172.00   1.0000    7.5000
omega____ theta____ kappa____ phi______ frames
    -      106.7686   15.0000  -90.0000 106

#__ type_ start__ end____ width___ exp.time_
  5 omega   44.00  108.00   1.0000    7.5000
omega____ theta____ kappa____ phi______ frames
    -      106.7686  -94.0000    0.0000 64

#__ type_ start__ end____ width___ exp.time_
  6 omega   83.00  133.00   1.0000    7.5000
omega____ theta____ kappa____ phi______ frames
    -      106.7686   45.0000 -180.0000 50

#__ type_ start__ end____ width___ exp.time_
  7 omega   35.00   82.00   1.0000    7.5000
omega____ theta____ kappa____ phi______ frames
    -      106.7686  -45.0000   90.0000 47
;
_diffrn_measurement_device 'four-circle diffractometer'
_diffrn_measurement_device_type 'SuperNova, Dual, Cu at zero, AtlasS2'
_diffrn_measurement_method '\w scans'
_diffrn_orient_matrix_UB_11 0.1533528000
_diffrn_orient_matrix_UB_12 -0.0022933000
_diffrn_orient_matrix_UB_13 0.0029216000
_diffrn_orient_matrix_UB_21 0.0584290000
_diffrn_orient_matrix_UB_22 0.0141543000
_diffrn_orient_matrix_UB_23 0.1519996000
_diffrn_orient_matrix_UB_31 0.0095909000
_diffrn_orient_matrix_UB_32 -0.0510905000
_diffrn_orient_matrix_UB_33 0.0416885000
_diffrn_radiation_monochromator mirror
_diffrn_radiation_probe x-ray
_diffrn_radiation_type CuK\a
_diffrn_radiation_wavelength 1.54184
_diffrn_reflns_av_R_equivalents 0.0204
_diffrn_reflns_av_unetI/netI 0.0343
_diffrn_reflns_Laue_measured_fraction_full 0.978
_diffrn_reflns_Laue_measured_fraction_max 0.939
_diffrn_reflns_limit_h_max 12
_diffrn_reflns_limit_h_min -10
_diffrn_reflns_limit_k_max 35
_diffrn_reflns_limit_k_min -34
_diffrn_reflns_limit_l_max 13
_diffrn_reflns_limit_l_min -13
_diffrn_reflns_number 9427
_diffrn_reflns_point_group_measured_fraction_full 0.978
_diffrn_reflns_point_group_measured_fraction_max 0.939
_diffrn_reflns_theta_full 67.684
_diffrn_reflns_theta_max 74.272
_diffrn_reflns_theta_min 4.712
_diffrn_source 'sealed X-ray tube'
_diffrn_source_type 'SuperNova (Cu) X-ray Source'
_exptl_absorpt_coefficient_mu 0.556
_exptl_absorpt_correction_T_max 1.00000
_exptl_absorpt_correction_T_min 0.78162
_exptl_absorpt_correction_type multi-scan
_exptl_absorpt_process_details
;
CrysAlisPro, Agilent Technologies,
Version 1.171.37.31 (release 14-01-2014 CrysAlis171 .NET)
(compiled Jan 14 2014,18:38:05)
Empirical absorption correction using spherical harmonics,
 implemented in SCALE3 ABSPACK scaling algorithm.
;
_exptl_crystal_colour colorless
_exptl_crystal_density_diffrn 1.180
_exptl_crystal_description
;
;
_exptl_crystal_F_000 1080
_exptl_crystal_size_max .24
_exptl_crystal_size_mid .20
_exptl_crystal_size_min .05
_refine_diff_density_max 0.158
_refine_diff_density_min -0.231
_refine_diff_density_rms 0.043
_refine_ls_extinction_method none
_refine_ls_goodness_of_fit_ref 1.029
_refine_ls_hydrogen_treatment mixed
_refine_ls_matrix_type full
_refine_ls_number_parameters 359
_refine_ls_number_reflns 5501
_refine_ls_number_restraints 0
_refine_ls_restrained_S_all 1.029
_refine_ls_R_factor_all 0.0599
_refine_ls_R_factor_gt 0.0516
_refine_ls_shift/su_max 0.000
_refine_ls_shift/su_mean 0.000
_refine_ls_structure_factor_coef Fsqd
_refine_ls_weighting_details 'w=1/[\s^2^(Fo^2^)+(0.0832P)^2^+0.3564P] where P=(Fo^2^+2Fc^2^)/3'
_refine_ls_weighting_scheme calc
_refine_ls_wR_factor_gt 0.1391
_refine_ls_wR_factor_ref 0.1493
_reflns_Friedel_coverage 0.000
_reflns_number_gt 4588
_reflns_number_total 5501
_reflns_threshold_expression 'I > 2\s(I)'
_cod_data_source_file jo5b01564_si_004.cif
_cod_data_source_block jcc1206f1
_cod_original_cell_volume 2868.8(5)
_cod_database_code 4036327
_shelxl_version_number 2013-4
_shelx_space_group_comment
;
The symmetry employed for this shelxl refinement is uniquely defined
by the following loop, which should always be used as a source of
symmetry information in preference to the above space-group names.
They are only intended as comments.
;
_reflns_odcompleteness_completeness 97.74
_reflns_odcompleteness_iscentric 1
_reflns_odcompleteness_theta 66.97
_olex2_refinement_description
;
1. Fixed Uiso
 At 1.2 times of:
  All C(H) groups, All N(H) groups
 At 1.5 times of:
  All C(H,H,H) groups
2.a Fixed occupancy and ADP/Uiso:
 H3
2.b Ternary CH refined with riding coordinates:
 C1(H1)
2.c Aromatic/amide H refined with riding coordinates:
 C3(H3A), C4(H4), C5(H5), C6(H6), C12(H12), C13(H13), C14(H14), C15(H15),
 C19(H19), C20(H20), C21(H21), C22(H22), C23(H23), C25(H25), C26(H26), C28(H28),
  C29(H29)
2.d Idealised Me refined as rotating group:
 C30(H30A,H30B,H30C), C33(H33A,H33B,H33C), C34(H34A,H34B,H34C), C35(H35A,H35B,
 H35C)
;

loop_
_space_group_symop_operation_xyz
'x, y, z'
'-x, y+1/2, -z+1/2'
'-x, -y, -z'
'x, -y-1/2, z-1/2'

loop_
_atom_site_label
_atom_site_type_symbol
_atom_site_fract_x
_atom_site_fract_y
_atom_site_fract_z
_atom_site_U_iso_or_equiv
_atom_site_adp_type
_atom_site_occupancy
_atom_site_site_symmetry_order
_atom_site_calc_flag
_atom_site_refinement_flags_posn
O1 O 0.36197(17) 0.59798(5) 1.31459(14) 0.0786(4) Uani 1 1 d .
N1 N 0.03460(13) 0.68933(4) 0.75108(13) 0.0478(3) Uani 1 1 d .
N2 N 0.34073(17) 0.53429(5) 0.6124(2) 0.0734(5) Uani 1 1 d .
N3 N 0.04313(15) 0.49791(4) 0.65976(15) 0.0536(3) Uani 1 1 d .
H3 H 0.092(2) 0.4924(7) 0.602(2) 0.064 Uiso 1 1 d .
C1 C 0.18410(16) 0.70395(5) 0.82537(16) 0.0487(3) Uani 1 1 d .
H1 H 0.1851 0.7368 0.8470 0.058 Uiso 1 1 calc R
C2 C 0.26480(16) 0.69696(5) 0.73168(15) 0.0468(3) Uani 1 1 d .
C3 C 0.36060(18) 0.72902(5) 0.71870(17) 0.0558(4) Uani 1 1 d .
H3A H 0.3793 0.7558 0.7709 0.067 Uiso 1 1 calc R
C4 C 0.42852(19) 0.72121(6) 0.62793(19) 0.0612(4) Uani 1 1 d .
H4 H 0.4945 0.7423 0.6209 0.073 Uiso 1 1 calc R
C5 C 0.39817(19) 0.68218(6) 0.54838(18) 0.0594(4) Uani 1 1 d .
H5 H 0.4429 0.6773 0.4867 0.071 Uiso 1 1 calc R
C6 C 0.30126(17) 0.64987(5) 0.55903(16) 0.0520(3) Uani 1 1 d .
H6 H 0.2805 0.6238 0.5037 0.062 Uiso 1 1 calc R
C7 C 0.23518(15) 0.65659(5) 0.65271(15) 0.0444(3) Uani 1 1 d .
C8 C 0.13074(15) 0.62434(5) 0.67158(14) 0.0427(3) Uani 1 1 d .
C9 C 0.13548(14) 0.57554(5) 0.65595(14) 0.0436(3) Uani 1 1 d .
C10 C 0.03441(15) 0.54618(5) 0.67202(14) 0.0445(3) Uani 1 1 d .
C11 C -0.08365(15) 0.56596(5) 0.69679(15) 0.0461(3) Uani 1 1 d .
C12 C -0.20139(17) 0.53928(6) 0.69384(19) 0.0588(4) Uani 1 1 d .
H12 H -0.2061 0.5084 0.6696 0.071 Uiso 1 1 calc R
C13 C -0.30838(18) 0.55824(7) 0.7261(2) 0.0673(5) Uani 1 1 d .
H13 H -0.3857 0.5403 0.7228 0.081 Uiso 1 1 calc R
C14 C -0.30180(18) 0.60448(7) 0.7640(2) 0.0671(5) Uani 1 1 d .
H14 H -0.3727 0.6167 0.7902 0.081 Uiso 1 1 calc R
C15 C -0.19262(17) 0.63202(6) 0.76329(19) 0.0571(4) Uani 1 1 d .
H15 H -0.1903 0.6628 0.7879 0.068 Uiso 1 1 calc R
C16 C -0.08315(15) 0.61380(5) 0.72515(15) 0.0462(3) Uani 1 1 d .
C17 C 0.02685(15) 0.64227(5) 0.71269(14) 0.0431(3) Uani 1 1 d .
C18 C -0.06584(17) 0.72102(5) 0.66519(18) 0.0528(4) Uani 1 1 d .
C19 C -0.0790(2) 0.76448(6) 0.7127(3) 0.0771(6) Uani 1 1 d .
H19 H -0.0191 0.7737 0.8000 0.093 Uiso 1 1 calc R
C20 C -0.1838(3) 0.79460(8) 0.6281(4) 0.1052(10) Uani 1 1 d .
H20 H -0.1924 0.8239 0.6597 0.126 Uiso 1 1 calc R
C21 C -0.2741(3) 0.78128(10) 0.4987(3) 0.1001(9) Uani 1 1 d .
H21 H -0.3429 0.8014 0.4432 0.120 Uiso 1 1 calc R
C22 C -0.2615(3) 0.73872(11) 0.4537(3) 0.0974(8) Uani 1 1 d .
H22 H -0.3232 0.7294 0.3672 0.117 Uiso 1 1 calc R
C23 C -0.1577(2) 0.70865(8) 0.5344(2) 0.0737(5) Uani 1 1 d .
H23 H -0.1494 0.6797 0.5004 0.088 Uiso 1 1 calc R
C24 C 0.24286(16) 0.67695(5) 0.95906(15) 0.0482(3) Uani 1 1 d .
C25 C 0.16531(19) 0.67643(6) 1.04437(17) 0.0566(4) Uani 1 1 d .
H25 H 0.0825 0.6938 1.0210 0.068 Uiso 1 1 calc R
C26 C 0.2093(2) 0.65064(6) 1.16222(18) 0.0612(4) Uani 1 1 d .
H26 H 0.1564 0.6510 1.2180 0.073 Uiso 1 1 calc R
C27 C 0.3315(2) 0.62415(6) 1.19869(17) 0.0591(4) Uani 1 1 d .
C28 C 0.4120(2) 0.62517(7) 1.11809(19) 0.0678(5) Uani 1 1 d .
H28 H 0.4960 0.6083 1.1430 0.081 Uiso 1 1 calc R
C29 C 0.36622(19) 0.65168(6) 0.99882(18) 0.0606(4) Uani 1 1 d .
H29 H 0.4209 0.6522 0.9448 0.073 Uiso 1 1 calc R
C30 C 0.4812(3) 0.56868(10) 1.3538(3) 0.1019(9) Uani 1 1 d .
H30A H 0.4738 0.5485 1.2790 0.153 Uiso 1 1 calc GR
H30B H 0.4848 0.5507 1.4316 0.153 Uiso 1 1 calc GR
H30C H 0.5665 0.5868 1.3774 0.153 Uiso 1 1 calc GR
C31 C 0.25165(17) 0.55414(5) 0.63118(18) 0.0523(4) Uani 1 1 d .
C32 C 0.1080(2) 0.46855(6) 0.7860(2) 0.0708(5) Uani 1 1 d .
C33 C 0.2356(5) 0.49142(15) 0.8912(4) 0.169(2) Uani 1 1 d .
H33A H 0.3044 0.4983 0.8511 0.253 Uiso 1 1 calc GR
H33B H 0.2774 0.4711 0.9679 0.253 Uiso 1 1 calc GR
H33C H 0.2064 0.5194 0.9217 0.253 Uiso 1 1 calc GR
C34 C 0.1526(6) 0.42518(11) 0.7358(5) 0.1638(19) Uani 1 1 d .
H34A H 0.0695 0.4086 0.6791 0.246 Uiso 1 1 calc GR
H34B H 0.2071 0.4065 0.8128 0.246 Uiso 1 1 calc GR
H34C H 0.2096 0.4327 0.6835 0.246 Uiso 1 1 calc GR
C35 C 0.0033(4) 0.45710(13) 0.8507(4) 0.1338(14) Uani 1 1 d .
H35A H -0.0236 0.4847 0.8850 0.201 Uiso 1 1 calc GR
H35B H 0.0459 0.4360 0.9250 0.201 Uiso 1 1 calc GR
H35C H -0.0797 0.4433 0.7836 0.201 Uiso 1 1 calc GR

loop_
_atom_site_aniso_label
_atom_site_aniso_U_11
_atom_site_aniso_U_22
_atom_site_aniso_U_33
_atom_site_aniso_U_23
_atom_site_aniso_U_13
_atom_site_aniso_U_12
O1 0.0935(10) 0.0930(10) 0.0593(7) 0.0216(7) 0.0398(7) 0.0284(8)
N1 0.0492(7) 0.0398(6) 0.0539(7) 0.0017(5) 0.0188(5) 0.0060(5)
N2 0.0592(8) 0.0600(8) 0.1149(14) -0.0027(8) 0.0484(9) 0.0053(7)
N3 0.0587(8) 0.0419(6) 0.0654(8) -0.0032(5) 0.0289(7) -0.0040(5)
C1 0.0513(8) 0.0396(6) 0.0547(8) -0.0026(6) 0.0193(6) -0.0009(6)
C2 0.0478(7) 0.0414(6) 0.0486(7) 0.0052(5) 0.0152(6) 0.0004(6)
C3 0.0583(9) 0.0459(7) 0.0596(9) 0.0052(6) 0.0182(7) -0.0074(7)
C4 0.0593(9) 0.0586(9) 0.0676(10) 0.0141(8) 0.0258(8) -0.0087(7)
C5 0.0621(9) 0.0642(9) 0.0592(9) 0.0135(7) 0.0308(8) -0.0008(8)
C6 0.0569(8) 0.0498(8) 0.0530(8) 0.0052(6) 0.0247(7) -0.0005(6)
C7 0.0436(7) 0.0425(6) 0.0469(7) 0.0059(5) 0.0166(6) 0.0006(5)
C8 0.0423(7) 0.0411(6) 0.0446(7) 0.0013(5) 0.0162(5) 0.0004(5)
C9 0.0412(7) 0.0422(7) 0.0482(7) -0.0009(5) 0.0177(6) 0.0008(5)
C10 0.0426(7) 0.0431(7) 0.0468(7) -0.0021(5) 0.0155(6) -0.0016(5)
C11 0.0394(7) 0.0502(7) 0.0475(7) -0.0005(6) 0.0148(6) -0.0033(6)
C12 0.0460(8) 0.0613(9) 0.0679(10) -0.0044(7) 0.0201(7) -0.0107(7)
C13 0.0427(8) 0.0797(12) 0.0811(12) 0.0006(9) 0.0250(8) -0.0107(8)
C14 0.0454(8) 0.0816(12) 0.0811(12) 0.0033(9) 0.0315(8) 0.0051(8)
C15 0.0476(8) 0.0603(9) 0.0681(10) 0.0006(7) 0.0272(7) 0.0069(7)
C16 0.0386(7) 0.0501(7) 0.0486(7) 0.0007(6) 0.0149(6) 0.0021(6)
C17 0.0413(7) 0.0409(6) 0.0455(7) 0.0016(5) 0.0142(5) 0.0032(5)
C18 0.0517(8) 0.0500(8) 0.0677(9) 0.0146(7) 0.0351(7) 0.0137(6)
C19 0.0792(13) 0.0486(9) 0.1141(17) 0.0085(10) 0.0482(12) 0.0163(9)
C20 0.1011(18) 0.0525(10) 0.184(3) 0.0269(15) 0.078(2) 0.0277(12)
C21 0.0752(14) 0.0992(18) 0.131(2) 0.0580(17) 0.0442(16) 0.0358(14)
C22 0.0804(15) 0.121(2) 0.0883(15) 0.0416(15) 0.0283(12) 0.0424(15)
C23 0.0688(11) 0.0869(13) 0.0638(11) 0.0162(9) 0.0227(9) 0.0273(10)
C24 0.0522(8) 0.0443(7) 0.0477(7) -0.0065(6) 0.0180(6) -0.0028(6)
C25 0.0603(9) 0.0565(8) 0.0563(9) -0.0033(7) 0.0254(7) 0.0087(7)
C26 0.0687(10) 0.0675(10) 0.0562(9) 0.0001(7) 0.0333(8) 0.0083(8)
C27 0.0679(10) 0.0634(9) 0.0474(8) 0.0025(7) 0.0230(7) 0.0079(8)
C28 0.0597(10) 0.0878(12) 0.0592(10) 0.0149(9) 0.0257(8) 0.0214(9)
C29 0.0555(9) 0.0759(11) 0.0563(9) 0.0087(8) 0.0277(7) 0.0091(8)
C30 0.1092(19) 0.123(2) 0.0852(15) 0.0470(15) 0.0497(14) 0.0521(17)
C31 0.0480(8) 0.0440(7) 0.0683(9) -0.0006(6) 0.0256(7) -0.0012(6)
C32 0.0733(11) 0.0554(9) 0.0874(13) 0.0192(9) 0.0342(10) 0.0058(8)
C33 0.154(3) 0.156(3) 0.118(3) 0.077(2) -0.038(2) -0.058(3)
C34 0.255(5) 0.0885(19) 0.183(4) 0.054(2) 0.122(4) 0.089(3)
C35 0.126(2) 0.157(3) 0.144(3) 0.083(3) 0.080(2) 0.031(2)

loop_
_atom_type_symbol
_atom_type_description
_atom_type_scat_dispersion_real
_atom_type_scat_dispersion_imag
_atom_type_scat_source
C C 0.0181 0.0091 'International Tables Vol C Tables 4.2.6.8 and 6.1.1.4'
H H 0.0000 0.0000 'International Tables Vol C Tables 4.2.6.8 and 6.1.1.4'
N N 0.0311 0.0180 'International Tables Vol C Tables 4.2.6.8 and 6.1.1.4'
O O 0.0492 0.0322 'International Tables Vol C Tables 4.2.6.8 and 6.1.1.4'

loop_
_geom_angle_atom_site_label_1
_geom_angle_atom_site_label_2
_geom_angle_atom_site_label_3
_geom_angle
C27 O1 C30 118.63(16)
C17 N1 C1 111.29(11)
C18 N1 C1 119.79(12)
C18 N1 C17 119.63(13)
C10 N3 H3 107.3(13)
C10 N3 C32 120.19(14)
C32 N3 H3 108.3(13)
N1 C1 H1 108.7
N1 C1 C2 108.18(12)
N1 C1 C24 107.94(12)
C2 C1 H1 108.7
C2 C1 C24 114.40(12)
C24 C1 H1 108.7
C3 C2 C1 122.82(14)
C3 C2 C7 120.38(14)
C7 C2 C1 116.77(13)
C2 C3 H3A 119.9
C2 C3 C4 120.11(15)
C4 C3 H3A 119.9
C3 C4 H4 120.1
C5 C4 C3 119.88(15)
C5 C4 H4 120.1
C4 C5 H5 119.6
C4 C5 C6 120.78(16)
C6 C5 H5 119.6
C5 C6 H6 120.0
C5 C6 C7 120.01(15)
C7 C6 H6 120.0
C2 C7 C8 117.08(13)
C6 C7 C2 118.80(14)
C6 C7 C8 124.09(13)
C9 C8 C7 123.78(12)
C17 C8 C7 117.93(12)
C17 C8 C9 118.22(13)
C8 C9 C31 120.97(13)
C10 C9 C8 122.48(12)
C10 C9 C31 116.43(12)
N3 C10 C11 119.91(13)
C9 C10 N3 121.61(13)
C9 C10 C11 118.44(13)
C12 C11 C10 121.92(14)
C12 C11 C16 118.59(14)
C16 C11 C10 119.49(13)
C11 C12 H12 119.6
C13 C12 C11 120.90(16)
C13 C12 H12 119.6
C12 C13 H13 119.9
C12 C13 C14 120.12(16)
C14 C13 H13 119.9
C13 C14 H14 119.5
C15 C14 C13 120.95(16)
C15 C14 H14 119.5
C14 C15 H15 119.9
C14 C15 C16 120.17(16)
C16 C15 H15 119.9
C11 C16 C17 119.21(13)
C15 C16 C11 118.96(14)
C15 C16 C17 121.83(14)
N1 C17 C16 119.53(12)
C8 C17 N1 119.05(13)
C8 C17 C16 121.31(13)
C19 C18 N1 120.41(18)
C19 C18 C23 118.36(18)
C23 C18 N1 121.16(15)
C18 C19 H19 120.3
C18 C19 C20 119.5(3)
C20 C19 H19 120.3
C19 C20 H20 119.5
C21 C20 C19 120.9(2)
C21 C20 H20 119.5
C20 C21 H21 120.4
C22 C21 C20 119.3(2)
C22 C21 H21 120.4
C21 C22 H22 119.6
C21 C22 C23 120.9(3)
C23 C22 H22 119.6
C18 C23 H23 119.4
C22 C23 C18 121.1(2)
C22 C23 H23 119.4
C25 C24 C1 118.66(14)
C29 C24 C1 123.62(14)
C29 C24 C25 117.69(15)
C24 C25 H25 119.5
C26 C25 C24 121.08(16)
C26 C25 H25 119.5
C25 C26 H26 119.7
C25 C26 C27 120.54(15)
C27 C26 H26 119.7
O1 C27 C26 115.81(15)
O1 C27 C28 124.83(17)
C28 C27 C26 119.36(16)
C27 C28 H28 120.3
C27 C28 C29 119.41(16)
C29 C28 H28 120.3
C24 C29 C28 121.86(15)
C24 C29 H29 119.1
C28 C29 H29 119.1
O1 C30 H30A 109.5
O1 C30 H30B 109.5
O1 C30 H30C 109.5
H30A C30 H30B 109.5
H30A C30 H30C 109.5
H30B C30 H30C 109.5
N2 C31 C9 175.46(16)
C33 C32 N3 111.66(17)
C34 C32 N3 104.8(2)
C34 C32 C33 110.0(3)
C35 C32 N3 112.15(19)
C35 C32 C33 108.9(3)
C35 C32 C34 109.3(3)
C32 C33 H33A 109.5
C32 C33 H33B 109.5
C32 C33 H33C 109.5
H33A C33 H33B 109.5
H33A C33 H33C 109.5
H33B C33 H33C 109.5
C32 C34 H34A 109.5
C32 C34 H34B 109.5
C32 C34 H34C 109.5
H34A C34 H34B 109.5
H34A C34 H34C 109.5
H34B C34 H34C 109.5
C32 C35 H35A 109.5
C32 C35 H35B 109.5
C32 C35 H35C 109.5
H35A C35 H35B 109.5
H35A C35 H35C 109.5
H35B C35 H35C 109.5

loop_
_geom_bond_atom_site_label_1
_geom_bond_atom_site_label_2
_geom_bond_distance
O1 C27 1.370(2)
O1 C30 1.407(3)
N1 C1 1.482(2)
N1 C17 1.4200(18)
N1 C18 1.4180(19)
N2 C31 1.148(2)
N3 H3 0.92(2)
N3 C10 1.4148(19)
N3 C32 1.507(2)
C1 H1 0.9800
C1 C2 1.510(2)
C1 C24 1.523(2)
C2 C3 1.388(2)
C2 C7 1.404(2)
C3 H3A 0.9300
C3 C4 1.388(3)
C4 H4 0.9300
C4 C5 1.374(3)
C5 H5 0.9300
C5 C6 1.392(2)
C6 H6 0.9300
C6 C7 1.396(2)
C7 C8 1.4806(19)
C8 C9 1.4307(19)
C8 C17 1.380(2)
C9 C10 1.390(2)
C9 C31 1.437(2)
C10 C11 1.435(2)
C11 C12 1.412(2)
C11 C16 1.422(2)
C12 H12 0.9300
C12 C13 1.366(3)
C13 H13 0.9300
C13 C14 1.396(3)
C14 H14 0.9300
C14 C15 1.367(3)
C15 H15 0.9300
C15 C16 1.415(2)
C16 C17 1.432(2)
C18 C19 1.383(3)
C18 C23 1.389(3)
C19 H19 0.9300
C19 C20 1.406(3)
C20 H20 0.9300
C20 C21 1.381(5)
C21 H21 0.9300
C21 C22 1.348(4)
C22 H22 0.9300
C22 C23 1.386(3)
C23 H23 0.9300
C24 C25 1.395(2)
C24 C29 1.372(2)
C25 H25 0.9300
C25 C26 1.372(2)
C26 H26 0.9300
C26 C27 1.384(3)
C27 C28 1.378(3)
C28 H28 0.9300
C28 C29 1.395(3)
C29 H29 0.9300
C30 H30A 0.9600
C30 H30B 0.9600
C30 H30C 0.9600
C32 C33 1.504(4)
C32 C34 1.500(4)
C32 C35 1.496(3)
C33 H33A 0.9600
C33 H33B 0.9600
C33 H33C 0.9600
C34 H34A 0.9600
C34 H34B 0.9600
C34 H34C 0.9600
C35 H35A 0.9600
C35 H35B 0.9600
C35 H35C 0.9600
